data_8103183
loop_
_publ_author_name
'Volodymyr Babizhetskyy'
'Stepan Oryshchyn'
'Olga Zhak'
'Oleg Lysyy'
'Arndt Simon'

_publ_section_title
;
 Refinement of the crystal structure of neodymium palladium phosphide,
 NdPdP
;
_journal_issue 1
_journal_name_full 'Zeitschrift f\"ur Kristallographie - New Crystal Structures'
_journal_page_first 1
_journal_volume 226
_journal_year 2011
_chemical_formula_sum 'Nd P Pd'
_chemical_formula_weight 293.4
_space_group_IT_number 194
_symmetry_cell_setting hexagonal
_symmetry_space_group_name_Hall '-P 6c 2c'
_symmetry_space_group_name_H-M 'P 63/m m c'
_atom_sites_solution_hydrogens geom
_atom_sites_solution_primary direct
_atom_sites_solution_secondary difmap
_audit_creation_date 2010-03-01T10:00:24-00:00
_audit_creation_method 'WinGX routine CIF_UPDATE'
_cell_angle_alpha 90.000
_cell_angle_beta 90.000
_cell_angle_gamma 120.000
_cell_formula_units_Z 24
_cell_length_a 4.206(1)
_cell_length_b 4.206(1)
_cell_length_c 7.653(2)
_cell_measurement_temperature 293(2)
_cell_volume 117.25(5)
_computing_cell_refinement 'IPDS package (STOE), Darmstadt, 1997).'
_computing_data_collection 'IPDS package (STOE), Darmstadt, 1997).'
_computing_data_reduction 'IPDS package (STOE), Darmstadt, 1997).'
_computing_structure_refinement 'SHELXL-97 (Sheldrick, 1997)'
_diffrn_ambient_temperature 293(2)
_diffrn_measurement_device 'STOE IPDS 1'
_diffrn_radiation_monochromator graphite
_diffrn_radiation_source 'fine-focus sealed tube'
_diffrn_radiation_type AgK\a
_diffrn_radiation_wavelength 0.56086
_diffrn_reflns_av_R_equivalents 0.0799
_diffrn_reflns_av_sigmaI/netI 0.0277
_diffrn_reflns_limit_h_max 7
_diffrn_reflns_limit_h_min -6
_diffrn_reflns_limit_k_max 6
_diffrn_reflns_limit_k_min -7
_diffrn_reflns_limit_l_max 12
_diffrn_reflns_limit_l_min -12
_diffrn_reflns_number 2128
_diffrn_reflns_reduction_process 'IPDS package (STOE), Darmstadt, 1997).'
_diffrn_reflns_theta_max 28.07
_diffrn_reflns_theta_min 4.20
_exptl_absorpt_coefficient_mu 15.772
_exptl_absorpt_correction_T_max 0.668639
_exptl_absorpt_correction_T_min 0.199855
_exptl_absorpt_correction_type SHXABS
_exptl_crystal_colour metallic
_exptl_crystal_density_diffrn 7.977
_exptl_crystal_density_method 'not measured'
_exptl_crystal_description prism-like
_exptl_crystal_F_000 242
_exptl_crystal_size_max 0.061
_exptl_crystal_size_mid 0.048
_exptl_crystal_size_min 0.006
_refine_diff_density_max 3.626
_refine_diff_density_min -2.126
_refine_ls_extinction_coef 0.106(14)
_refine_ls_extinction_expression Fc^*^=kFc[1+0.001xFc^2^\l^3^/sin(2\q)]^-1/4^
_refine_ls_extinction_method SHELXL
_refine_ls_goodness_of_fit_ref 1.065
_refine_ls_hydrogen_treatment mixed
_refine_ls_matrix_type full
_refine_ls_number_parameters 8
_refine_ls_number_reflns 139
_refine_ls_number_restraints 0
_refine_ls_restrained_S_all 1.065
_refine_ls_R_factor_all 0.0366
_refine_ls_R_factor_gt 0.0325
_refine_ls_shift/su_max 0.000
_refine_ls_shift/su_mean 0.000
_refine_ls_structure_factor_coef Fsqd
_refine_ls_weighting_details 'calc w=1/[\s^2^(Fo^2^)+(0.0555P)^2^+0.0000P] where P=(Fo^2^+2Fc^2^)/3'
_refine_ls_weighting_scheme calc
_refine_ls_wR_factor_gt 0.0791
_refine_ls_wR_factor_ref 0.0809
_cod_data_source_file 710050.cff
_cod_data_source_block NdPdP
_cod_original_cell_volume 117.3(1)
_cod_original_sg_symbol_H-M P63/mmc
_cod_database_code 8103183

loop_
_symmetry_equiv_pos_as_xyz
'x, y, z'
'-x, -y, z+1/2'
'-y, x-y, z'
'-x+y, -x, z'
'x-y, x, z+1/2'
'y, -x+y, z+1/2'
'x-y, -y, -z'
'-x, -x+y, -z'
'y, x, -z'
'-y, -x, -z+1/2'
'x, x-y, -z+1/2'
'-x+y, y, -z+1/2'
'-x, -y, -z'
'x, y, -z-1/2'
'y, -x+y, -z'
'x-y, x, -z'
'-x+y, -x, -z-1/2'
'-y, x-y, -z-1/2'
'-x+y, y, z'
'x, x-y, z'
'-y, -x, z'
'y, x, z-1/2'
'-x, -x+y, z-1/2'
'x-y, -y, z-1/2'

loop_
_atom_site_label
_atom_site_type_symbol
_atom_site_fract_x
_atom_site_fract_y
_atom_site_fract_z
_atom_site_U_iso_or_equiv
_atom_site_adp_type
_atom_site_occupancy
_atom_site_symmetry_multiplicity
_atom_site_calc_flag
_atom_site_refinement_flags
Nd1 Nd 0.0000 0.0000 0.5000 0.0056(3) Uani 1 12 d S
Pd2 Pd -0.3333 0.3333 0.7500 0.0071(3) Uani 1 12 d S
P3 P -0.6667 0.6667 0.7500 0.0081(7) Uani 1 12 d S

loop_
_atom_site_aniso_label
_atom_site_aniso_U_11
_atom_site_aniso_U_22
_atom_site_aniso_U_33
_atom_site_aniso_U_23
_atom_site_aniso_U_13
_atom_site_aniso_U_12
Nd1 0.0053(3) 0.0053(3) 0.0064(4) 0.000 0.000 0.00264(16)
Pd2 0.0052(4) 0.0052(4) 0.0108(5) 0.000 0.000 0.00260(19)
P3 0.0050(10) 0.0050(10) 0.0141(16) 0.000 0.000 0.0035(5)

loop_
_atom_type_symbol
_atom_type_description
_atom_type_scat_dispersion_real
_atom_type_scat_dispersion_imag
_atom_type_scat_source
P P 0.0667 0.0580 'International Tables Vol C Tables 4.2.6.8 and 6.1.1.4'
Pd Pd -1.9556 0.6546 'International Tables Vol C Tables 4.2.6.8 and 6.1.1.4'
Nd Nd -0.5012 1.9950 'International Tables Vol C Tables 4.2.6.8 and 6.1.1.4'

loop_
_geom_angle_atom_site_label_1
_geom_angle_atom_site_label_2
_geom_angle_atom_site_label_3
_geom_angle
_geom_angle_site_symmetry_1
_geom_angle_site_symmetry_3
P3 Nd1 Pd2 76.47(8) 13_466 .
P3 Nd1 P3 85.73(6) 13_466 13_456
Pd2 Nd1 P3 133.75(3) . 13_456
P3 Nd1 P3 94.27(6) 13_466 1_655
Pd2 Nd1 P3 46.25(3) . 1_655
P3 Nd1 P3 180.0 13_456 1_655
P3 Nd1 P3 180.0 13_466 1_645
Pd2 Nd1 P3 103.53(8) . 1_645
P3 Nd1 P3 94.27(6) 13_456 1_645
P3 Nd1 P3 85.73(6) 1_655 1_645
P3 Nd1 Pd2 133.75(3) 13_466 1_655
Pd2 Nd1 Pd2 85.73(6) . 1_655
P3 Nd1 Pd2 133.75(3) 13_456 1_655
P3 Nd1 Pd2 46.25(3) 1_655 1_655
P3 Nd1 Pd2 46.25(3) 1_645 1_655
P3 Nd1 Pd2 46.25(3) 13_466 13_456
Pd2 Nd1 Pd2 94.27(6) . 13_456
P3 Nd1 Pd2 46.25(3) 13_456 13_456
P3 Nd1 Pd2 133.75(3) 1_655 13_456
P3 Nd1 Pd2 133.75(3) 1_645 13_456
Pd2 Nd1 Pd2 180.0 1_655 13_456
P3 Nd1 Pd2 103.53(8) 13_466 13_556
Pd2 Nd1 Pd2 180.0 . 13_556
P3 Nd1 Pd2 46.25(3) 13_456 13_556
P3 Nd1 Pd2 133.75(3) 1_655 13_556
P3 Nd1 Pd2 76.47(8) 1_645 13_556
Pd2 Nd1 Pd2 94.27(6) 1_655 13_556
Pd2 Nd1 Pd2 85.73(6) 13_456 13_556
P3 Nd1 P3 85.73(6) 13_466 13_566
Pd2 Nd1 P3 133.75(3) . 13_566
P3 Nd1 P3 85.73(6) 13_456 13_566
P3 Nd1 P3 94.27(6) 1_655 13_566
P3 Nd1 P3 94.27(6) 1_645 13_566
Pd2 Nd1 P3 76.47(8) 1_655 13_566
Pd2 Nd1 P3 103.53(8) 13_456 13_566
Pd2 Nd1 P3 46.25(3) 13_556 13_566
P3 Nd1 P3 94.27(6) 13_466 1_545
Pd2 Nd1 P3 46.25(3) . 1_545
P3 Nd1 P3 94.27(6) 13_456 1_545
P3 Nd1 P3 85.73(6) 1_655 1_545
P3 Nd1 P3 85.73(6) 1_645 1_545
Pd2 Nd1 P3 103.53(8) 1_655 1_545
Pd2 Nd1 P3 76.47(8) 13_456 1_545
Pd2 Nd1 P3 133.75(3) 13_556 1_545
P3 Nd1 P3 180.0 13_566 1_545
P3 Nd1 Pd2 46.25(3) 13_466 13_566
Pd2 Nd1 Pd2 94.27(6) . 13_566
P3 Nd1 Pd2 103.53(8) 13_456 13_566
P3 Nd1 Pd2 76.47(8) 1_655 13_566
P3 Nd1 Pd2 133.75(3) 1_645 13_566
Pd2 Nd1 Pd2 94.27(6) 1_655 13_566
Pd2 Nd1 Pd2 85.73(6) 13_456 13_566
Pd2 Nd1 Pd2 85.73(6) 13_556 13_566
P3 Nd1 Pd2 46.25(3) 13_566 13_566
P3 Nd1 Pd2 133.75(3) 1_545 13_566
P3 Nd1 Pd2 133.75(3) 13_466 1_545
Pd2 Nd1 Pd2 85.73(6) . 1_545
P3 Nd1 Pd2 76.47(8) 13_456 1_545
P3 Nd1 Pd2 103.53(8) 1_655 1_545
P3 Nd1 Pd2 46.25(3) 1_645 1_545
Pd2 Nd1 Pd2 85.73(6) 1_655 1_545
Pd2 Nd1 Pd2 94.27(6) 13_456 1_545
Pd2 Nd1 Pd2 94.27(6) 13_556 1_545
P3 Nd1 Pd2 133.75(3) 13_566 1_545
P3 Nd1 Pd2 46.25(3) 1_545 1_545
Pd2 Nd1 Pd2 180.0 13_566 1_545
P3 Pd2 P3 120.0 1_655 1_545
P3 Pd2 P3 120.0 1_655 .
P3 Pd2 P3 120.0 1_545 .
P3 Pd2 Nd1 66.875(13) 1_655 .
P3 Pd2 Nd1 66.875(13) 1_545 .
P3 Pd2 Nd1 141.77(4) . .
P3 Pd2 Nd1 141.77(4) 1_655 1_455
P3 Pd2 Nd1 66.875(13) 1_545 1_455
P3 Pd2 Nd1 66.875(13) . 1_455
Nd1 Pd2 Nd1 85.73(6) . 1_455
P3 Pd2 Nd1 66.875(13) 1_655 2_565
P3 Pd2 Nd1 141.77(4) 1_545 2_565
P3 Pd2 Nd1 66.875(13) . 2_565
Nd1 Pd2 Nd1 133.75(3) . 2_565
Nd1 Pd2 Nd1 133.75(3) 1_455 2_565
P3 Pd2 Nd1 66.875(13) 1_655 2
P3 Pd2 Nd1 66.875(13) 1_545 2
P3 Pd2 Nd1 141.77(4) . 2
Nd1 Pd2 Nd1 76.47(8) . 2
Nd1 Pd2 Nd1 133.75(3) 1_455 2
Nd1 Pd2 Nd1 85.73(6) 2_565 2
P3 Pd2 Nd1 66.875(13) 1_655 1_565
P3 Pd2 Nd1 141.77(4) 1_545 1_565
P3 Pd2 Nd1 66.875(13) . 1_565
Nd1 Pd2 Nd1 85.73(6) . 1_565
Nd1 Pd2 Nd1 85.73(6) 1_455 1_565
Nd1 Pd2 Nd1 76.47(8) 2_565 1_565
Nd1 Pd2 Nd1 133.75(3) 2 1_565
P3 Pd2 Nd1 141.77(4) 1_655 2_455
P3 Pd2 Nd1 66.875(13) 1_545 2_455
P3 Pd2 Nd1 66.875(13) . 2_455
Nd1 Pd2 Nd1 133.75(3) . 2_455
Nd1 Pd2 Nd1 76.47(8) 1_455 2_455
Nd1 Pd2 Nd1 85.73(6) 2_565 2_455
Nd1 Pd2 Nd1 85.73(6) 2 2_455
Nd1 Pd2 Nd1 133.75(3) 1_565 2_455
Pd2 P3 Pd2 120.0 1_565 1_455
Pd2 P3 Pd2 120.0 1_565 .
Pd2 P3 Pd2 120.0 1_455 .
Pd2 P3 Nd1 66.875(13) 1_565 1_465
Pd2 P3 Nd1 66.875(13) 1_455 1_465
Pd2 P3 Nd1 141.77(4) . 1_465
Pd2 P3 Nd1 141.77(4) 1_565 1_455
Pd2 P3 Nd1 66.875(13) 1_455 1_455
Pd2 P3 Nd1 66.875(13) . 1_455
Nd1 P3 Nd1 85.73(6) 1_465 1_455
Pd2 P3 Nd1 66.875(13) 1_565 2_565
Pd2 P3 Nd1 141.77(4) 1_455 2_565
Pd2 P3 Nd1 66.875(13) . 2_565
Nd1 P3 Nd1 133.75(3) 1_465 2_565
Nd1 P3 Nd1 133.75(3) 1_455 2_565
Pd2 P3 Nd1 66.875(13) 1_565 2_465
Pd2 P3 Nd1 66.875(13) 1_455 2_465
Pd2 P3 Nd1 141.77(4) . 2_465
Nd1 P3 Nd1 76.47(8) 1_465 2_465
Nd1 P3 Nd1 133.75(3) 1_455 2_465
Nd1 P3 Nd1 85.73(6) 2_565 2_465
Pd2 P3 Nd1 66.875(13) 1_565 1_565
Pd2 P3 Nd1 141.77(4) 1_455 1_565
Pd2 P3 Nd1 66.875(13) . 1_565
Nd1 P3 Nd1 85.73(6) 1_465 1_565
Nd1 P3 Nd1 85.73(6) 1_455 1_565
Nd1 P3 Nd1 76.47(8) 2_565 1_565
Nd1 P3 Nd1 133.75(3) 2_465 1_565
Pd2 P3 Nd1 141.77(4) 1_565 2_455
Pd2 P3 Nd1 66.875(13) 1_455 2_455
Pd2 P3 Nd1 66.875(13) . 2_455
Nd1 P3 Nd1 133.75(3) 1_465 2_455
Nd1 P3 Nd1 76.47(8) 1_455 2_455
Nd1 P3 Nd1 85.73(6) 2_565 2_455
Nd1 P3 Nd1 85.73(6) 2_465 2_455
Nd1 P3 Nd1 133.75(3) 1_565 2_455

loop_
_geom_bond_atom_site_label_1
_geom_bond_atom_site_label_2
_geom_bond_distance
_geom_bond_site_symmetry_2
Nd1 P3 3.091(2) 13_466
Nd1 Pd2 3.091(2) .
Nd1 P3 3.091(2) 13_456
Nd1 P3 3.091(2) 1_655
Nd1 P3 3.091(2) 1_645
Nd1 Pd2 3.091(2) 1_655
Nd1 Pd2 3.091(2) 13_456
Nd1 Pd2 3.091(2) 13_556
Nd1 P3 3.091(2) 13_566
Nd1 P3 3.091(2) 1_545
Nd1 Pd2 3.091(2) 13_566
Nd1 Pd2 3.091(2) 1_545
Pd2 P3 2.428(3) 1_655
Pd2 P3 2.428(3) 1_545
Pd2 P3 2.428(3) .
Pd2 Nd1 3.091(2) 1_455
Pd2 Nd1 3.091(2) 2_565
Pd2 Nd1 3.091(2) 2
Pd2 Nd1 3.091(2) 1_565
Pd2 Nd1 3.091(2) 2_455
P3 Pd2 2.428(3) 1_565
P3 Pd2 2.428(3) 1_455
P3 Nd1 3.091(2) 1_465
P3 Nd1 3.091(2) 1_455
P3 Nd1 3.091(2) 2_565
P3 Nd1 3.091(2) 2_465
P3 Nd1 3.091(2) 1_565
P3 Nd1 3.091(2) 2_455
